data_4081936
loop_
_publ_author_name
'Kluge, Tim'
'Bette, Martin'
'R\"uffer, Tobias'
'Bruhn, Clemens'
'Wagner, Christoph'
'Str\"ohl, Dieter'
'Schmidt, J\"urgen'
'Steinborn, Dirk'

_publ_section_title
;
 Activation of Acetyl Ligands through Hydrogen Bonds: A New Way to
 Platinum(II) Complexes Bearing Protonated Iminoacetyl Ligands
;
_journal_issue 23
_journal_name_full Organometallics
_journal_page_first 7090
_journal_paper_doi 10.1021/om400812w
_journal_volume 32
_journal_year 2013
_chemical_formula_moiety 'C18 H21 N3 O2 Pt, H2 O'
_chemical_formula_sum 'C18 H23 N3 O3 Pt'
_chemical_formula_weight 524.48
_chemical_name_systematic
; 
 ? 
;
_space_group_IT_number 9
_symmetry_cell_setting monoclinic
_symmetry_space_group_name_Hall 'C -2yc'
_symmetry_space_group_name_H-M 'C 1 c 1'
_atom_sites_solution_hydrogens geom
_atom_sites_solution_primary direct
_atom_sites_solution_secondary difmap
_audit_creation_method SHELXL-97
_cell_angle_alpha 90.00
_cell_angle_beta 91.790(4)
_cell_angle_gamma 90.00
_cell_formula_units_Z 4
_cell_length_a 11.4568(5)
_cell_length_b 16.5725(6)
_cell_length_c 9.8299(4)
_cell_measurement_reflns_used 11454
_cell_measurement_temperature 200(2)
_cell_measurement_theta_max 29.11
_cell_measurement_theta_min 2.15
_cell_volume 1865.47(13)
_computing_structure_refinement 'SHELXL-97 (Sheldrick, 1997)'
_computing_structure_solution 'SHELXS-97 (Sheldrick, 1990)'
_diffrn_ambient_temperature 200(2)
_diffrn_measured_fraction_theta_full 0.998
_diffrn_measured_fraction_theta_max 0.998
_diffrn_measurement_device_type IPDS2T
_diffrn_measurement_method 'area detector'
_diffrn_radiation_monochromator graphite
_diffrn_radiation_source 'fine-focus sealed tube'
_diffrn_radiation_type MoK\a
_diffrn_radiation_wavelength 0.71073
_diffrn_reflns_av_R_equivalents 0.0444
_diffrn_reflns_av_sigmaI/netI 0.0329
_diffrn_reflns_limit_h_max 15
_diffrn_reflns_limit_h_min -15
_diffrn_reflns_limit_k_max 22
_diffrn_reflns_limit_k_min -22
_diffrn_reflns_limit_l_max 13
_diffrn_reflns_limit_l_min -13
_diffrn_reflns_number 17243
_diffrn_reflns_theta_full 29.12
_diffrn_reflns_theta_max 29.12
_diffrn_reflns_theta_min 2.96
_exptl_absorpt_coefficient_mu 7.543
_exptl_absorpt_correction_T_max 0.4412
_exptl_absorpt_correction_T_min 0.1681
_exptl_absorpt_correction_type numerical
_exptl_absorpt_process_details '(IPDS Software; Stoe & Cie, 1999)'
_exptl_crystal_colour yellow
_exptl_crystal_density_diffrn 1.867
_exptl_crystal_density_method 'not measured'
_exptl_crystal_description plate
_exptl_crystal_F_000 1016
_exptl_crystal_size_max 0.34
_exptl_crystal_size_mid 0.27
_exptl_crystal_size_min 0.1
_refine_diff_density_max 0.676
_refine_diff_density_min -1.025
_refine_diff_density_rms 0.097
_refine_ls_abs_structure_details 'Flack H D (1983), Acta Cryst. A39, 876-881'
_refine_ls_abs_structure_Flack -0.017(8)
_refine_ls_extinction_method none
_refine_ls_goodness_of_fit_ref 1.015
_refine_ls_hydrogen_treatment mixed
_refine_ls_matrix_type full
_refine_ls_number_parameters 241
_refine_ls_number_reflns 5004
_refine_ls_number_restraints 0
_refine_ls_restrained_S_all 1.015
_refine_ls_R_factor_all 0.0238
_refine_ls_R_factor_gt 0.0212
_refine_ls_shift/su_max 0.001
_refine_ls_shift/su_mean 0.000
_refine_ls_structure_factor_coef Fsqd
_refine_ls_weighting_details 'calc w=1/[\s^2^(Fo^2^)+(0.0299P)^2^+0.0000P] where P=(Fo^2^+2Fc^2^)/3'
_refine_ls_weighting_scheme calc
_refine_ls_wR_factor_gt 0.0481
_refine_ls_wR_factor_ref 0.0485
_reflns_number_gt 4634
_reflns_number_total 5004
_reflns_threshold_expression >2sigma(I)
_cod_data_source_file om400812w_si_003.cif
_cod_data_source_block c:\xray\i2t0396
_cod_original_sg_symbol_H-M Cc
_cod_database_code 4081936

loop_
_symmetry_equiv_pos_as_xyz
'x, y, z'
'x, -y, z+1/2'
'x+1/2, y+1/2, z'
'x+1/2, -y+1/2, z+1/2'

loop_
_atom_site_label
_atom_site_type_symbol
_atom_site_fract_x
_atom_site_fract_y
_atom_site_fract_z
_atom_site_U_iso_or_equiv
_atom_site_adp_type
_atom_site_occupancy
_atom_site_symmetry_multiplicity
_atom_site_calc_flag
_atom_site_refinement_flags
C1 C 0.5128(3) 0.0749(3) 0.5367(4) 0.0270(8) Uani 1 1 d .
C2 C 0.5281(4) 0.0640(3) 0.3879(5) 0.0393(11) Uani 1 1 d .
H2 H 0.4555 0.0784 0.3385 0.047 Uiso 1 1 calc R
H3 H 0.5473 0.0075 0.3693 0.047 Uiso 1 1 calc R
H4 H 0.5915 0.0988 0.3581 0.047 Uiso 1 1 calc R
C3 C 0.7613(4) 0.0760(3) 0.5440(5) 0.0317(9) Uani 1 1 d .
C4 C 0.7996(6) -0.0096(4) 0.5675(7) 0.0545(15) Uani 1 1 d .
H5 H 0.8484 -0.0270 0.4928 0.065 Uiso 1 1 calc R
H6 H 0.7308 -0.0446 0.5714 0.065 Uiso 1 1 calc R
H7 H 0.8446 -0.0131 0.6537 0.065 Uiso 1 1 calc R
C5 C 0.7042(3) 0.1959(2) 0.9213(4) 0.0259(7) Uani 1 1 d .
C6 C 0.7711(4) 0.2297(3) 1.0273(5) 0.0334(9) Uani 1 1 d .
H8 H 0.7353 0.2491 1.1068 0.040 Uiso 1 1 calc R
C7 C 0.8915(4) 0.2345(3) 1.0144(5) 0.0384(10) Uani 1 1 d .
H9 H 0.9389 0.2567 1.0860 0.046 Uiso 1 1 calc R
C8 C 0.9418(4) 0.2070(3) 0.8976(5) 0.0365(10) Uani 1 1 d .
H10 H 1.0237 0.2107 0.8867 0.044 Uiso 1 1 calc R
C9 C 0.8696(4) 0.1735(3) 0.7959(5) 0.0311(9) Uani 1 1 d .
H11 H 0.9036 0.1545 0.7150 0.037 Uiso 1 1 calc R
C10 C 0.5770(4) 0.1851(3) 0.9285(4) 0.0277(8) Uani 1 1 d .
C11 C 0.5100(5) 0.2085(4) 1.0499(5) 0.0490(14) Uani 1 1 d .
H12 H 0.4496 0.2478 1.0230 0.059 Uiso 1 1 calc R
H13 H 0.5631 0.2326 1.1186 0.059 Uiso 1 1 calc R
H14 H 0.4731 0.1605 1.0880 0.059 Uiso 1 1 calc R
C12 C 0.3048(4) 0.0344(4) 0.5112(5) 0.0401(11) Uani 1 1 d .
H15 H 0.3261 -0.0041 0.4390 0.048 Uiso 1 1 calc R
H16 H 0.2659 0.0814 0.4672 0.048 Uiso 1 1 calc R
C13 C 0.2220(4) -0.0058(3) 0.6066(5) 0.0292(9) Uani 1 1 d .
C14 C 0.1571(4) 0.0391(3) 0.6972(5) 0.0387(11) Uani 1 1 d .
H17 H 0.1651 0.0961 0.7007 0.046 Uiso 1 1 calc R
C15 C 0.0809(5) 0.0003(4) 0.7822(6) 0.0481(14) Uani 1 1 d .
H18 H 0.0365 0.0313 0.8433 0.058 Uiso 1 1 calc R
C16 C 0.0683(6) -0.0819(6) 0.7799(7) 0.0533(19) Uani 1 1 d .
H19 H 0.0163 -0.1076 0.8395 0.064 Uiso 1 1 calc R
C17 C 0.1314(9) -0.1267(3) 0.6906(7) 0.047(2) Uani 1 1 d .
H20 H 0.1221 -0.1836 0.6877 0.056 Uiso 1 1 calc R
C18 C 0.2093(6) -0.0891(4) 0.6036(6) 0.0371(13) Uani 1 1 d .
H21 H 0.2533 -0.1205 0.5428 0.045 Uiso 1 1 calc R
N1 N 0.5262(3) 0.1521(2) 0.8225(3) 0.0248(6) Uani 1 1 d .
N2 N 0.7537(3) 0.1671(2) 0.8081(3) 0.0245(6) Uani 1 1 d .
N3 N 0.4114(3) 0.0613(2) 0.5865(4) 0.0289(7) Uani 1 1 d .
H1 H 0.400(5) 0.074(3) 0.667(6) 0.033(13) Uiso 1 1 d .
O1 O 0.4129(3) 0.1360(2) 0.8244(4) 0.0336(8) Uani 1 1 d .
O2 O 0.8111(5) 0.1163(3) 0.4609(6) 0.0567(12) Uani 1 1 d .
O3 O 0.2222(3) 0.2386(3) 0.8502(4) 0.0443(8) Uani 1 1 d .
H22 H 0.242(6) 0.285(4) 0.877(7) 0.041(17) Uiso 1 1 d .
H23 H 0.281(7) 0.203(5) 0.842(8) 0.07(2) Uiso 1 1 d .
Pt Pt 0.63771(4) 0.115700(7) 0.66574(1) 0.02189(4) Uani 1 1 d .

loop_
_atom_site_aniso_label
_atom_site_aniso_U_11
_atom_site_aniso_U_22
_atom_site_aniso_U_33
_atom_site_aniso_U_23
_atom_site_aniso_U_13
_atom_site_aniso_U_12
C1 0.0278(17) 0.027(2) 0.0262(18) -0.0041(15) -0.0026(15) -0.0003(15)
C2 0.040(2) 0.053(3) 0.025(2) -0.0060(19) -0.0002(17) -0.011(2)
C3 0.0253(18) 0.039(2) 0.031(2) -0.0114(18) 0.0088(15) 0.0042(17)
C4 0.054(3) 0.041(3) 0.070(4) -0.008(3) 0.015(3) 0.014(2)
C5 0.0276(18) 0.0230(18) 0.0270(18) -0.0024(15) 0.0002(15) 0.0000(14)
C6 0.034(2) 0.031(2) 0.034(2) -0.0097(18) -0.0055(17) -0.0018(17)
C7 0.037(2) 0.035(2) 0.042(2) -0.004(2) -0.0103(19) -0.0047(18)
C8 0.0248(18) 0.040(3) 0.044(3) 0.001(2) -0.0056(18) -0.0071(17)
C9 0.0274(18) 0.032(2) 0.034(2) 0.0001(17) 0.0035(16) -0.0041(15)
C10 0.0261(17) 0.034(2) 0.0224(17) -0.0047(15) 0.0010(14) 0.0013(16)
C11 0.036(2) 0.080(4) 0.031(2) -0.020(3) 0.0059(19) 0.001(3)
C12 0.028(2) 0.060(3) 0.032(2) -0.002(2) -0.0055(18) -0.016(2)
C13 0.0233(19) 0.038(2) 0.026(2) -0.0025(18) -0.0060(17) -0.0067(16)
C14 0.035(3) 0.041(3) 0.040(3) -0.0054(19) -0.0011(19) 0.0013(18)
C15 0.032(2) 0.075(4) 0.037(3) 0.000(3) 0.001(2) 0.012(3)
C16 0.034(3) 0.082(5) 0.043(4) 0.020(4) -0.003(3) -0.013(3)
C17 0.047(3) 0.042(3) 0.052(6) 0.011(2) -0.008(4) -0.013(3)
C18 0.035(3) 0.035(2) 0.040(3) -0.008(3) -0.004(3) 0.000(2)
N1 0.0194(13) 0.0308(17) 0.0244(15) -0.0024(14) 0.0045(11) 0.0037(13)
N2 0.0221(14) 0.0266(17) 0.0244(15) -0.0027(12) -0.0045(12) -0.0055(12)
N3 0.0239(15) 0.038(2) 0.0243(17) -0.0038(14) -0.0025(13) -0.0064(13)
O1 0.0206(14) 0.046(2) 0.0342(17) -0.0068(14) 0.0023(12) -0.0011(13)
O2 0.050(3) 0.063(3) 0.058(3) 0.007(2) 0.034(2) 0.005(2)
O3 0.0310(17) 0.050(2) 0.052(2) 0.0022(19) 0.0003(15) 0.0032(16)
Pt 0.02101(5) 0.02227(6) 0.02246(5) -0.00118(18) 0.00165(3) -0.00047(17)

loop_
_atom_type_symbol
_atom_type_description
_atom_type_scat_dispersion_real
_atom_type_scat_dispersion_imag
_atom_type_scat_source
C C 0.0033 0.0016 'International Tables Vol C Tables 4.2.6.8 and 6.1.1.4'
H H 0.0000 0.0000 'International Tables Vol C Tables 4.2.6.8 and 6.1.1.4'
N N 0.0061 0.0033 'International Tables Vol C Tables 4.2.6.8 and 6.1.1.4'
O O 0.0106 0.0060 'International Tables Vol C Tables 4.2.6.8 and 6.1.1.4'
Pt Pt -1.7033 8.3905 'International Tables Vol C Tables 4.2.6.8 and 6.1.1.4'

loop_
_geom_angle_atom_site_label_1
_geom_angle_atom_site_label_2
_geom_angle_atom_site_label_3
_geom_angle
N3 C1 C2 119.0(4)
N3 C1 Pt 116.9(3)
C2 C1 Pt 124.1(3)
C1 C2 H2 109.5
C1 C2 H3 109.5
H2 C2 H3 109.5
C1 C2 H4 109.5
H2 C2 H4 109.5
H3 C2 H4 109.5
O2 C3 C4 118.9(4)
O2 C3 Pt 125.5(4)
C4 C3 Pt 115.4(4)
C3 C4 H5 109.5
C3 C4 H6 109.5
H5 C4 H6 109.5
C3 C4 H7 109.5
H5 C4 H7 109.5
H6 C4 H7 109.5
N2 C5 C6 121.5(4)
N2 C5 C10 116.0(3)
C6 C5 C10 122.4(4)
C7 C6 C5 118.7(4)
C7 C6 H8 120.7
C5 C6 H8 120.7
C8 C7 C6 119.9(4)
C8 C7 H9 120.1
C6 C7 H9 120.1
C7 C8 C9 118.4(4)
C7 C8 H10 120.8
C9 C8 H10 120.8
N2 C9 C8 122.3(4)
N2 C9 H11 118.8
C8 C9 H11 118.8
N1 C10 C5 115.7(4)
N1 C10 C11 121.5(4)
C5 C10 C11 122.8(4)
C10 C11 H12 109.5
C10 C11 H13 109.5
H12 C11 H13 109.5
C10 C11 H14 109.5
H12 C11 H14 109.5
H13 C11 H14 109.5
N3 C12 C13 110.3(4)
N3 C12 H15 109.6
C13 C12 H15 109.6
N3 C12 H16 109.6
C13 C12 H16 109.6
H15 C12 H16 108.1
C18 C13 C14 119.1(5)
C18 C13 C12 119.5(5)
C14 C13 C12 121.4(5)
C15 C14 C13 119.8(5)
C15 C14 H17 120.1
C13 C14 H17 120.1
C16 C15 C14 121.3(6)
C16 C15 H18 119.4
C14 C15 H18 119.4
C15 C16 C17 119.4(6)
C15 C16 H19 120.3
C17 C16 H19 120.3
C16 C17 C18 120.5(5)
C16 C17 H20 119.7
C18 C17 H20 119.7
C13 C18 C17 119.8(6)
C13 C18 H21 120.1
C17 C18 H21 120.1
C10 N1 O1 119.2(3)
C10 N1 Pt 116.0(3)
O1 N1 Pt 124.4(3)
C9 N2 C5 119.2(3)
C9 N2 Pt 125.8(3)
C5 N2 Pt 114.9(2)
C1 N3 C12 126.9(4)
C1 N3 H1 119(4)
C12 N3 H1 114(4)
H22 O3 H23 116(7)
C3 Pt C1 90.87(17)
C3 Pt N2 95.06(16)
C1 Pt N2 173.56(15)
C3 Pt N1 170.25(15)
C1 Pt N1 97.00(15)
N2 Pt N1 77.37(13)

loop_
_geom_bond_atom_site_label_1
_geom_bond_atom_site_label_2
_geom_bond_distance
C1 N3 1.294(5)
C1 C2 1.490(6)
C1 Pt 2.000(4)
C2 H2 0.9800
C2 H3 0.9800
C2 H4 0.9800
C3 O2 1.212(6)
C3 C4 1.500(7)
C3 Pt 1.994(4)
C4 H5 0.9800
C4 H6 0.9800
C4 H7 0.9800
C5 N2 1.352(5)
C5 C6 1.391(6)
C5 C10 1.471(6)
C6 C7 1.391(7)
C6 H8 0.9500
C7 C8 1.379(7)
C7 H9 0.9500
C8 C9 1.392(6)
C8 H10 0.9500
C9 N2 1.340(5)
C9 H11 0.9500
C10 N1 1.297(5)
C10 C11 1.491(6)
C11 H12 0.9800
C11 H13 0.9800
C11 H14 0.9800
C12 N3 1.477(5)
C12 C13 1.510(7)
C12 H15 0.9900
C12 H16 0.9900
C13 C18 1.389(8)
C13 C14 1.393(7)
C14 C15 1.385(8)
C14 H17 0.9500
C15 C16 1.370(12)
C15 H18 0.9500
C16 C17 1.372(12)
C16 H19 0.9500
C17 C18 1.401(10)
C17 H20 0.9500
C18 H21 0.9500
N1 O1 1.327(4)
N1 Pt 2.120(3)
N2 Pt 2.082(3)
N3 H1 0.83(6)
O3 H22 0.84(7)
O3 H23 0.91(8)

loop_
_geom_torsion_atom_site_label_1
_geom_torsion_atom_site_label_2
_geom_torsion_atom_site_label_3
_geom_torsion_atom_site_label_4
_geom_torsion
N2 C5 C6 C7 0.7(7)
C10 C5 C6 C7 177.2(4)
C5 C6 C7 C8 0.8(7)
C6 C7 C8 C9 -1.1(7)
C7 C8 C9 N2 -0.1(7)
N2 C5 C10 N1 -2.8(6)
C6 C5 C10 N1 -179.4(4)
N2 C5 C10 C11 176.0(5)
C6 C5 C10 C11 -0.7(7)
N3 C12 C13 C18 -105.9(5)
N3 C12 C13 C14 74.6(6)
C18 C13 C14 C15 -0.3(6)
C12 C13 C14 C15 179.2(5)
C13 C14 C15 C16 0.4(8)
C14 C15 C16 C17 -0.7(10)
C15 C16 C17 C18 0.8(12)
C14 C13 C18 C17 0.4(8)
C12 C13 C18 C17 -179.1(6)
C16 C17 C18 C13 -0.7(11)
C5 C10 N1 O1 176.0(4)
C11 C10 N1 O1 -2.7(7)
C5 C10 N1 Pt 2.9(5)
C11 C10 N1 Pt -175.9(4)
C8 C9 N2 C5 1.7(7)
C8 C9 N2 Pt -178.3(3)
C6 C5 N2 C9 -2.0(6)
C10 C5 N2 C9 -178.7(4)
C6 C5 N2 Pt 178.0(3)
C10 C5 N2 Pt 1.3(5)
C2 C1 N3 C12 0.7(7)
Pt C1 N3 C12 177.3(4)
C13 C12 N3 C1 157.4(5)
O2 C3 Pt C1 96.6(5)
C4 C3 Pt C1 -88.2(4)
O2 C3 Pt N2 -80.8(5)
C4 C3 Pt N2 94.3(4)
N3 C1 Pt C3 157.7(4)
C2 C1 Pt C3 -25.9(4)
N3 C1 Pt N1 -16.6(4)
C2 C1 Pt N1 159.9(4)
C9 N2 Pt C3 6.3(4)
C5 N2 Pt C3 -173.7(3)
C9 N2 Pt N1 -179.9(4)
C5 N2 Pt N1 0.1(3)
C10 N1 Pt C1 -178.5(3)
O1 N1 Pt C1 8.7(4)
C10 N1 Pt N2 -1.7(3)
O1 N1 Pt N2 -174.5(4)
